data_1535827
loop_
_publ_author_name
'Irodova, A.V.'
'Lavrova, O.A.'
'Laskova, G.V.'
'Goncharenko, I.N.'
'Gorobchenko, V.D.'

_publ_section_title
;
 The influence of oxygen upon superconductivity and structure of
 1201-oxide (Pb0.6Cu0.5)LaSrCuO5+delta. New 1212-oxide
 (Pb0.6Cu0.5)LaSrCaCu2Ox
;
_journal_name_full 'Sverkhprovodimest: Fizika, Khimiya, Tekhnika'
_journal_page_first 1573
_journal_page_last 1579
_journal_volume 4
_journal_year 1991
_chemical_formula_sum 'Cu1.5 La O5.008 Pb0.5 Sr'
_chemical_name_systematic '(Pb0.6 Cu0.5) La Sr Cu O5.01'
_space_group_IT_number 123
_symmetry_space_group_name_Hall '-P 4 2'
_symmetry_space_group_name_H-M 'P 4/m m m'
_cell_angle_alpha 90
_cell_angle_beta 90
_cell_angle_gamma 90
_cell_formula_units_Z 1
_cell_length_a 3.766
_cell_length_b 3.766
_cell_length_c 8.674
_cell_volume 123.021
_citation_journal_id_ASTM SFKTE6
_cod_data_source_file Irodova_SFKTE6_1991_1237.cif
_cod_data_source_block Cu1.5La1O5.008Pb0.5Sr1
_cod_original_cell_volume 123.0212
_cod_original_formula_sum 'Cu1.5 La1 O5.008 Pb0.5 Sr1'
_cod_database_code 1535827

loop_
_symmetry_equiv_pos_as_xyz
x,y,z
-y,x,z
-x,-y,z
y,-x,z
x,-y,-z
y,x,-z
-x,y,-z
-y,-x,-z
-x,-y,-z
y,-x,-z
x,y,-z
-y,x,-z
-x,y,z
-y,-x,z
x,-y,z
y,x,z

loop_
_atom_site_label
_atom_site_type_symbol
_atom_site_fract_x
_atom_site_fract_y
_atom_site_fract_z
_atom_site_occupancy
_atom_site_U_iso_or_equiv
Pb1 Pb 0.567 0.5 0 0.125 0.0
O2 O 0.5 0.5 0.223 0.97 0.0
La1 La 0 0 0.2896 0.5 0.0
O1 O 0.182 0 0 0.277 0.0
O3 O 0.5 0 0.5 0.98 0.0
Sr1 Sr 0 0 0.2896 0.5 0.0
Cu2 Cu 0.5 0.5 0.5 1 0.0
Cu1 Cu 0.567 0.5 0 0.125 0.0
